data_8104571
loop_
_publ_author_name
'Luo, Qin'
'Meng, Qing-Guo'
'Hou, Gui-Ge'
'Jiang, Sheng'
'Jin, Yong-Sheng'
'Gao, Yue'

_publ_section_title
;
 Crystal structure of
 (8R,10R,14R,Z)-12-hydroxy-2-((6-methoxypyridin-2-yl)methylene)-4,4,8,10,14-pentamethyl-17-((R)-2,6,6-trimethyltetrahydro-2H-pyran-2-yl)hexadecahydro-3H-cyclopenta[a]phenanthren-3-one--water
 (2/1), C37H56NO4.5
;
_journal_issue 6
_journal_name_full 'Zeitschrift f\"ur Kristallographie - New Crystal Structures'
_journal_page_first 1223
_journal_page_last 1226
_journal_paper_doi 10.1515/ncrs-2021-0284
_journal_volume 236
_journal_year 2021
_chemical_absolute_configuration rmad
_chemical_formula_moiety 'C37 H55 N O4, 0.5(H2 O)'
_chemical_formula_sum 'C37 H56 N O4.5'
_chemical_formula_weight 586.82
_space_group_crystal_system tetragonal
_space_group_IT_number 92
_space_group_name_Hall 'P 4abw 2nw'
_space_group_name_H-M_alt 'P 41 21 2'
_atom_sites_solution_hydrogens mixed
_atom_sites_solution_primary dual
_cell_angle_alpha 90
_cell_angle_beta 90
_cell_angle_gamma 90
_cell_formula_units_Z 8
_cell_length_a 10.43680(10)
_cell_length_b 10.43680(10)
_cell_length_c 61.5166(11)
_cell_measurement_reflns_used 4614
_cell_measurement_temperature 99.99(10)
_cell_measurement_theta_max 72.9920
_cell_measurement_theta_min 2.8400
_cell_volume 6700.81(15)
_computing_cell_refinement 'CrysAlisPro 1.171.38.43f (Rigaku OD, 2015)'
_computing_data_collection 'CrysAlisPro 1.171.38.43f (Rigaku OD, 2015)'
_computing_data_reduction 'CrysAlisPro 1.171.38.43f (Rigaku OD, 2015)'
_computing_molecular_graphics 'Olex2 (Dolomanov et al., 2009)'
_computing_publication_material 'Olex2 (Dolomanov et al., 2009)'
_computing_structure_refinement 'ShelXL (Sheldrick, 2015)'
_computing_structure_solution 'ShelXT (Sheldrick, 2015)'
_diffrn_ambient_environment N~2~
_diffrn_ambient_temperature 99.99(10)
_diffrn_detector 'CCD plate'
_diffrn_detector_area_resol_mean 10.5368
_diffrn_detector_type AtlasS2
_diffrn_measured_fraction_theta_full 1.000
_diffrn_measured_fraction_theta_max 0.984
_diffrn_measurement_details
;
List of Runs (angles in degrees, time in seconds):

  # Type    Start    End  Width  t~exp~   \w     \q     \k     \f   Frames
--------------------------------------------------------------------------
  1  \w    -63.00 -30.00   0.75    1.00    --  -40.98  38.00-120.00   44
  2  \w   -106.00 -16.75   0.75    1.00    --  -40.98 -57.00 -60.00  119
  3  \w    100.00 164.50   0.75    2.00    --  106.95 125.00 120.00   86
  4  \w    148.00 175.00   0.75    2.00    --  106.95 100.00  41.00   36
  5  \w    112.00 144.25   0.75    2.00    --  106.95 100.00  41.00   43
  6  \w    146.00 172.25   0.75    2.00    --  106.95 125.00-180.00   35
  7  \w     35.00 118.25   0.75    2.00    --  106.95-125.00   0.00  111
;
_diffrn_measurement_device 'four-circle diffractometer'
_diffrn_measurement_device_type 'SuperNova, Dual, Cu at zero, AtlasS2'
_diffrn_measurement_method '\w scans'
_diffrn_orient_matrix_type 'CrysAlisPro convention (1999,Acta A55,543-557)'
_diffrn_orient_matrix_UB_11 -0.0592175000
_diffrn_orient_matrix_UB_12 -0.1350280000
_diffrn_orient_matrix_UB_13 -0.0013998000
_diffrn_orient_matrix_UB_21 0.0552765000
_diffrn_orient_matrix_UB_22 -0.0158649000
_diffrn_orient_matrix_UB_23 -0.0230673000
_diffrn_orient_matrix_UB_31 0.1233595000
_diffrn_orient_matrix_UB_32 -0.0574792000
_diffrn_orient_matrix_UB_33 0.0096618000
_diffrn_radiation_monochromator mirror
_diffrn_radiation_probe x-ray
_diffrn_radiation_type CuK\a
_diffrn_radiation_wavelength 1.54178
_diffrn_reflns_av_R_equivalents 0.0463
_diffrn_reflns_av_unetI/netI 0.0624
_diffrn_reflns_Laue_measured_fraction_full 1.000
_diffrn_reflns_Laue_measured_fraction_max 0.984
_diffrn_reflns_limit_h_max 10
_diffrn_reflns_limit_h_min -8
_diffrn_reflns_limit_k_max 9
_diffrn_reflns_limit_k_min -12
_diffrn_reflns_limit_l_max 76
_diffrn_reflns_limit_l_min -52
_diffrn_reflns_number 14308
_diffrn_reflns_point_group_measured_fraction_full 0.996
_diffrn_reflns_point_group_measured_fraction_max 0.973
_diffrn_reflns_theta_full 67.679
_diffrn_reflns_theta_max 73.625
_diffrn_reflns_theta_min 2.873
_diffrn_source 'micro-focus sealed X-ray tube'
_diffrn_source_type 'SuperNova (Cu) X-ray Source'
_exptl_absorpt_coefficient_mu 0.585
_exptl_absorpt_correction_T_max 1.00000
_exptl_absorpt_correction_T_min 0.53594
_exptl_absorpt_correction_type multi-scan
_exptl_absorpt_process_details
;
CrysAlisPro 1.171.38.43f (Rigaku Oxford Diffraction, 2015)
Empirical absorption correction using spherical harmonics,
 implemented in SCALE3 ABSPACK scaling algorithm.
;
_exptl_crystal_colour colourless
_exptl_crystal_colour_primary colourless
_exptl_crystal_density_diffrn 1.163
_exptl_crystal_description block
_exptl_crystal_F_000 2568
_exptl_crystal_size_max 0.12
_exptl_crystal_size_mid 0.1
_exptl_crystal_size_min 0.08
_refine_diff_density_max 0.224
_refine_diff_density_min -0.157
_refine_diff_density_rms 0.040
_refine_ls_abs_structure_details
;
 Flack x determined using 1730 quotients [(I+)-(I-)]/[(I+)+(I-)]
 (Parsons, Flack and Wagner, Acta Cryst. B69 (2013) 249-259).
;
_refine_ls_abs_structure_Flack 0.0(3)
_refine_ls_extinction_coef 0.00057(8)
_refine_ls_extinction_expression Fc^*^=kFc[1+0.001xFc^2^\l^3^/sin(2\q)]^-1/4^
_refine_ls_extinction_method 'SHELXL-2018/3 (Sheldrick 2018)'
_refine_ls_goodness_of_fit_ref 1.121
_refine_ls_hydrogen_treatment constr
_refine_ls_matrix_type full
_refine_ls_number_parameters 612
_refine_ls_number_reflns 6554
_refine_ls_number_restraints 18
_refine_ls_restrained_S_all 1.120
_refine_ls_R_factor_all 0.0760
_refine_ls_R_factor_gt 0.0557
_refine_ls_shift/su_max 0.001
_refine_ls_shift/su_mean 0.000
_refine_ls_structure_factor_coef Fsqd
_refine_ls_weighting_details 'w=1/[\s^2^(Fo^2^)+(0.0404P)^2^+1.9062P] where P=(Fo^2^+2Fc^2^)/3'
_refine_ls_weighting_scheme calc
_refine_ls_wR_factor_gt 0.1256
_refine_ls_wR_factor_ref 0.1350
_reflns_Friedel_coverage 0.650
_reflns_Friedel_fraction_full 0.991
_reflns_Friedel_fraction_max 0.955
_reflns_number_gt 5487
_reflns_number_total 6554
_reflns_threshold_expression 'I > 2\s(I)'
_cod_data_source_file suppl_j_ncrs-2021-0284_suppl.cif
_cod_data_source_block w1_3
_cod_original_cell_volume 6700.80(18)
_cod_original_formula_sum 'C37 H56 N O4.50'
_cod_database_code 8104571
_shelx_space_group_comment
;
The symmetry employed for this shelxl refinement is uniquely defined
by the following loop, which should always be used as a source of
symmetry information in preference to the above space-group names.
They are only intended as comments.
;
_reflns_odcompleteness_completeness 99.92
_reflns_odcompleteness_iscentric 1
_reflns_odcompleteness_theta 66.97
_olex2_refinement_description
;
1. Fixed Uiso
 At 1.2 times of:
  All C(H) groups, All C(H,H) groups
 At 1.5 times of:
  All C(H,H,H) groups, All O(H) groups, All O(H,H) groups
2. Uiso/Uaniso restraints and constraints
Uanis(C9) \\sim Ueq, Uanis(C9') \\sim Ueq, Uanis(C11) \\sim Ueq: with sigma of
0.01 and sigma for terminal atoms of 0.02
3. Others
 Sof(O1)=Sof(H1)=Sof(O3)=Sof(H5B)=Sof(C6')=Sof(H6'A)=Sof(H6'B)=Sof(C7')=
 Sof(H7'A)=Sof(H7'B)=Sof(C8')=Sof(C9')=Sof(H9')=Sof(C11')=Sof(H11C)=Sof(H11D)=
 Sof(C12')=Sof(H12')=Sof(C13')=Sof(H13')=Sof(C14')=Sof(C15')=Sof(H15C)=
 Sof(H15D)=Sof(C16')=Sof(H16C)=Sof(H16D)=Sof(C17')=Sof(H17')=Sof(C18')=
 Sof(H18D)=Sof(H18E)=Sof(H18F)=Sof(C20')=Sof(C21')=Sof(C22')=Sof(H22C)=
 Sof(H22D)=Sof(C23')=Sof(H23C)=Sof(H23D)=Sof(C24')=Sof(H24C)=Sof(H24D)=
 Sof(C25')=Sof(H25D)=Sof(H25E)=Sof(H25F)=Sof(C26')=Sof(H26D)=Sof(H26E)=
 Sof(H26F)=Sof(C27')=Sof(H27D)=Sof(H27E)=Sof(H27F)=Sof(C30')=Sof(H30D)=
 Sof(H30E)=Sof(H30F)=1-FVAR(1)
 Sof(O1')=Sof(H1')=Sof(O3')=Sof(H5A)=Sof(C6)=Sof(H6A)=Sof(H6B)=Sof(C7)=
 Sof(H7A)=Sof(H7B)=Sof(C8)=Sof(C9)=Sof(H9)=Sof(C11)=Sof(H11A)=Sof(H11B)=
 Sof(C12)=Sof(H12)=Sof(C13)=Sof(H13)=Sof(C14)=Sof(C15)=Sof(H15A)=Sof(H15B)=
 Sof(C16)=Sof(H16A)=Sof(H16B)=Sof(C17)=Sof(H17)=Sof(C18)=Sof(H18A)=Sof(H18B)=
 Sof(H18C)=Sof(C20)=Sof(C21)=Sof(C22)=Sof(H22A)=Sof(H22B)=Sof(C23)=Sof(H23A)=
 Sof(H23B)=Sof(C24)=Sof(H24A)=Sof(H24B)=Sof(C25)=Sof(H25A)=Sof(H25B)=Sof(H25C)=
 Sof(C26)=Sof(H26A)=Sof(H26B)=Sof(H26C)=Sof(C27)=Sof(H27A)=Sof(H27B)=Sof(H27C)=
 Sof(C30)=Sof(H30A)=Sof(H30B)=Sof(H30C)=FVAR(1)
 Fixed Sof: H5C(0.5) H5D(0.5)
4.a Free rotating group:
 O5(H5C,H5D)
4.b Ternary CH refined with riding coordinates:
 C5(H5A), C5(H5B), C9(H9), C9'(H9'), C12(H12), C12'(H12'), C13(H13),
 C13'(H13'), C17(H17), C17'(H17')
4.c Secondary CH2 refined with riding coordinates:
 C1(H1A,H1B), C6(H6A,H6B), C6'(H6'A,H6'B), C7(H7A,H7B), C7'(H7'A,H7'B),
 C11(H11A,H11B), C11'(H11C,H11D), C15(H15A,H15B), C15'(H15C,H15D), C16(H16A,
 H16B), C16'(H16C,H16D), C22(H22A,H22B), C22'(H22C,H22D), C23(H23A,H23B),
 C23'(H23C,H23D), C24(H24A,H24B), C24'(H24C,H24D)
4.d Aromatic/amide H refined with riding coordinates:
 C31(H31), C34(H34), C35(H35), C36(H36)
4.e Idealised Me refined as rotating group:
 C18(H18A,H18B,H18C), C18'(H18D,H18E,H18F), C19(H19A,H19B,H19C), C25(H25A,H25B,
 H25C), C25'(H25D,H25E,H25F), C26(H26A,H26B,H26C), C26'(H26D,H26E,H26F),
 C27(H27A,H27B,H27C), C27'(H27D,H27E,H27F), C28(H28A,H28B,H28C), C29(H29A,H29B,
 H29C), C30(H30A,H30B,H30C), C30'(H30D,H30E,H30F), C37(H37A,H37B,H37C)
4.f Idealised tetrahedral OH refined as rotating group:
 O1(H1), O1'(H1')
;
_olex2_submission_special_instructions 'No special instructions were received'
_oxdiff_exptl_absorpt_empirical_details
;
Empirical correction (ABSPACK) includes:
- Absorption correction using spherical harmonics
- Frame scaling
;
_oxdiff_exptl_absorpt_empirical_full_max 1.512
_oxdiff_exptl_absorpt_empirical_full_min 0.428

loop_
_space_group_symop_operation_xyz
'x, y, z'
'-y+1/2, x+1/2, z+1/4'
'-x, -y, z+1/2'
'y+1/2, -x+1/2, z+3/4'
'x+1/2, -y+1/2, -z+3/4'
'-x+1/2, y+1/2, -z+1/4'
'y, x, -z'
'-y, -x, -z+1/2'

loop_
_atom_site_label
_atom_site_type_symbol
_atom_site_fract_x
_atom_site_fract_y
_atom_site_fract_z
_atom_site_U_iso_or_equiv
_atom_site_adp_type
_atom_site_occupancy
_atom_site_site_symmetry_order
_atom_site_calc_flag
_atom_site_refinement_flags_posn
_atom_site_refinement_flags_adp
_atom_site_refinement_flags_occupancy
_atom_site_disorder_assembly
_atom_site_disorder_group
O1 O 0.0487(4) 0.2764(5) 0.52841(7) 0.0287(11) Uani 0.507(3) 1 d . . . A 2
H1 H -0.019314 0.307386 0.524310 0.043 Uiso 0.507(3) 1 calc GR . . A 2
O1' O 0.0368(4) 0.1529(5) 0.52199(7) 0.0314(12) Uani 0.493(3) 1 d . . . A 1
H1' H -0.033400 0.174839 0.517318 0.047 Uiso 0.493(3) 1 calc GR . . A 1
O2 O 0.6118(3) -0.0279(4) 0.61718(5) 0.0736(12) Uani 1 1 d . . . . .
O3 O -0.1901(5) 0.3522(5) 0.52263(9) 0.0250(11) Uani 0.507(3) 1 d . . . A 2
O3' O -0.2106(9) 0.1794(8) 0.51019(11) 0.030(2) Uani 0.493(3) 1 d . . . A 1
O4 O 0.3865(3) 0.5363(3) 0.55606(5) 0.0557(8) Uani 1 1 d . . . . .
N1 N 0.4692(3) 0.3783(3) 0.57838(4) 0.0297(6) Uani 1 1 d . . . . .
C1 C 0.3573(3) 0.1239(3) 0.58524(4) 0.0214(6) Uani 1 1 d . . . . .
H1A H 0.381442 0.153712 0.570877 0.026 Uiso 1 1 calc R . . . .
H1B H 0.299619 0.186981 0.591428 0.026 Uiso 1 1 calc R . . . .
C2 C 0.4756(3) 0.1174(3) 0.59910(4) 0.0235(6) Uani 1 1 d . . . . .
C3 C 0.5028(3) -0.0033(4) 0.61148(5) 0.0381(9) Uani 1 1 d . . . . .
C4 C 0.3924(4) -0.0907(3) 0.61793(5) 0.0377(9) Uani 1 1 d . . . . .
C5 C 0.2665(3) -0.0598(3) 0.60592(5) 0.0313(8) Uani 1 1 d . . . . .
H5A H 0.221451 0.004934 0.614558 0.038 Uiso 0.493(3) 1 calc R . . A 1
H5B H 0.229698 0.011163 0.614269 0.038 Uiso 0.507(3) 1 calc R . . A 2
C6 C 0.1938(11) -0.1821(12) 0.60828(18) 0.026(2) Uani 0.493(3) 1 d . . . A 1
H6A H 0.193562 -0.210965 0.623269 0.032 Uiso 0.493(3) 1 calc R . . A 1
H6B H 0.230150 -0.248853 0.599198 0.032 Uiso 0.493(3) 1 calc R . . A 1
C6' C 0.1512(9) -0.1606(11) 0.60396(19) 0.026(2) Uani 0.507(3) 1 d . . . A 2
H6'A H 0.177938 -0.228886 0.594282 0.031 Uiso 0.507(3) 1 calc R . . A 2
H6'B H 0.137180 -0.198347 0.618173 0.031 Uiso 0.507(3) 1 calc R . . A 2
C7 C 0.0590(11) -0.1472(10) 0.60080(14) 0.027(2) Uani 0.493(3) 1 d . . . A 1
H7A H 0.024788 -0.081482 0.610319 0.032 Uiso 0.493(3) 1 calc R . . A 1
H7B H 0.004327 -0.222053 0.602043 0.032 Uiso 0.493(3) 1 calc R . . A 1
C7' C 0.0238(10) -0.1084(9) 0.59579(14) 0.027(2) Uani 0.507(3) 1 d . . . A 2
H7'A H -0.007572 -0.046295 0.606238 0.033 Uiso 0.507(3) 1 calc R . . A 2
H7'B H -0.037344 -0.178341 0.595331 0.033 Uiso 0.507(3) 1 calc R . . A 2
C8 C 0.0552(8) -0.0980(8) 0.57699(12) 0.0184(15) Uani 0.493(3) 1 d . . . A 1
C8' C 0.0273(8) -0.0442(8) 0.57315(12) 0.0216(16) Uani 0.507(3) 1 d . . . A 2
C9 C 0.1552(13) 0.0108(9) 0.5750(2) 0.017(2) Uani 0.493(3) 1 d . U . A 1
H9 H 0.119666 0.080640 0.583752 0.021 Uiso 0.493(3) 1 calc R . . A 1
C9' C 0.1427(12) 0.0529(9) 0.5729(2) 0.018(2) Uani 0.507(3) 1 d . U . A 2
H9' H 0.117468 0.118354 0.583498 0.021 Uiso 0.507(3) 1 calc R . . A 2
C10 C 0.2842(3) -0.0035(3) 0.58280(5) 0.0266(7) Uani 1 1 d . . . . .
C11 C 0.1552(8) 0.0644(8) 0.55145(13) 0.0214(17) Uani 0.493(3) 1 d . U . A 1
H11A H 0.217508 0.133201 0.550453 0.026 Uiso 0.493(3) 1 calc R . . A 1
H11B H 0.181509 -0.002792 0.541521 0.026 Uiso 0.493(3) 1 calc R . . A 1
C11' C 0.1489(7) 0.1265(8) 0.55135(14) 0.0222(16) Uani 0.507(3) 1 d . . . A 2
H11C H 0.223226 0.182361 0.551366 0.027 Uiso 0.507(3) 1 calc R . . A 2
H11D H 0.158198 0.066365 0.539428 0.027 Uiso 0.507(3) 1 calc R . . A 2
C12 C 0.0246(6) 0.1149(7) 0.54451(10) 0.0231(13) Uani 0.493(3) 1 d . . . A 1
H12 H 0.003447 0.190426 0.553267 0.028 Uiso 0.493(3) 1 calc R . . A 1
C12' C 0.0284(6) 0.2060(7) 0.54803(9) 0.0241(13) Uani 0.507(3) 1 d . . . A 2
H12' H 0.018435 0.265792 0.560192 0.029 Uiso 0.507(3) 1 calc R . . A 2
C13 C -0.0788(6) 0.0146(6) 0.54766(9) 0.0201(12) Uani 0.493(3) 1 d . . . A 1
H13 H -0.057066 -0.057228 0.538074 0.024 Uiso 0.493(3) 1 calc R . . A 1
C13' C -0.0853(5) 0.1160(6) 0.54738(8) 0.0207(13) Uani 0.507(3) 1 d . . . A 2
H13' H -0.069965 0.055564 0.535475 0.025 Uiso 0.507(3) 1 calc R . . A 2
C14 C -0.0779(7) -0.0392(8) 0.57149(10) 0.0208(14) Uani 0.493(3) 1 d . . . A 1
C14' C -0.0973(6) 0.0349(8) 0.56874(9) 0.0206(13) Uani 0.507(3) 1 d . . . A 2
C15 C -0.1914(6) -0.1319(6) 0.57022(10) 0.0248(14) Uani 0.493(3) 1 d . . . A 1
H15A H -0.226368 -0.147749 0.584574 0.030 Uiso 0.493(3) 1 calc R . . A 1
H15B H -0.165082 -0.212906 0.563911 0.030 Uiso 0.493(3) 1 calc R . . A 1
C15' C -0.2222(7) -0.0394(7) 0.56373(11) 0.0285(14) Uani 0.507(3) 1 d . . . A 2
H15C H -0.203838 -0.115446 0.555215 0.034 Uiso 0.507(3) 1 calc R . . A 2
H15D H -0.264253 -0.065156 0.577098 0.034 Uiso 0.507(3) 1 calc R . . A 2
C16 C -0.2912(7) -0.0650(6) 0.55563(10) 0.0259(14) Uani 0.493(3) 1 d . . . A 1
H16A H -0.360629 -0.031153 0.564386 0.031 Uiso 0.493(3) 1 calc R . . A 1
H16B H -0.326506 -0.125349 0.545242 0.031 Uiso 0.493(3) 1 calc R . . A 1
C16' C -0.3077(6) 0.0537(7) 0.55078(11) 0.0302(15) Uani 0.507(3) 1 d . . . A 2
H16C H -0.379259 0.081804 0.559638 0.036 Uiso 0.507(3) 1 calc R . . A 2
H16D H -0.341211 0.011738 0.537911 0.036 Uiso 0.507(3) 1 calc R . . A 2
C17 C -0.2203(6) 0.0465(6) 0.54347(10) 0.0220(13) Uani 0.493(3) 1 d . . . A 1
H17 H -0.239396 0.125914 0.551328 0.026 Uiso 0.493(3) 1 calc R . . A 1
C17' C -0.2232(6) 0.1705(6) 0.54420(9) 0.0230(13) Uani 0.507(3) 1 d . . . A 2
H17' H -0.235938 0.236705 0.555283 0.028 Uiso 0.507(3) 1 calc R . . A 2
C18 C 0.0861(7) -0.2141(7) 0.56226(10) 0.0253(14) Uani 0.493(3) 1 d . . . A 1
H18A H 0.169509 -0.246741 0.565821 0.038 Uiso 0.493(3) 1 calc GR . . A 1
H18B H 0.084820 -0.187729 0.547307 0.038 Uiso 0.493(3) 1 calc GR . . A 1
H18C H 0.023218 -0.279912 0.564500 0.038 Uiso 0.493(3) 1 calc GR . . A 1
C18' C 0.0429(7) -0.1505(7) 0.55607(11) 0.0307(15) Uani 0.507(3) 1 d . . . A 2
H18D H 0.121650 -0.195580 0.558595 0.046 Uiso 0.507(3) 1 calc GR . . A 2
H18E H 0.044361 -0.113128 0.541808 0.046 Uiso 0.507(3) 1 calc GR . . A 2
H18F H -0.027686 -0.209187 0.557119 0.046 Uiso 0.507(3) 1 calc GR . . A 2
C19 C 0.3641(4) -0.0901(3) 0.56776(6) 0.0427(10) Uani 1 1 d . . . . .
H19A H 0.358775 -0.058838 0.553113 0.064 Uiso 1 1 calc GR . . . .
H19B H 0.331433 -0.176037 0.568363 0.064 Uiso 1 1 calc GR . . . .
H19C H 0.451861 -0.089516 0.572425 0.064 Uiso 1 1 calc GR . . . .
C20 C -0.2670(6) 0.0649(6) 0.51962(10) 0.0255(14) Uani 0.493(3) 1 d . . . A 1
C20' C -0.2572(6) 0.2295(7) 0.52252(10) 0.0228(13) Uani 0.507(3) 1 d . . . A 2
C21 C -0.2625(7) 0.3083(7) 0.51346(12) 0.0296(15) Uani 0.493(3) 1 d . . . A 1
C21' C -0.2228(6) 0.4608(7) 0.50916(10) 0.0287(14) Uani 0.507(3) 1 d . . . A 2
C22 C -0.4087(8) 0.3092(10) 0.51373(16) 0.0303(19) Uani 0.493(3) 1 d . . . A 1
H22A H -0.440266 0.301944 0.498957 0.036 Uiso 0.493(3) 1 calc R . . A 1
H22B H -0.438373 0.390191 0.519594 0.036 Uiso 0.493(3) 1 calc R . . A 1
C22' C -0.3666(6) 0.4819(7) 0.50904(10) 0.0339(16) Uani 0.507(3) 1 d . . . A 2
H22C H -0.388009 0.543840 0.497870 0.041 Uiso 0.507(3) 1 calc R . . A 2
H22D H -0.392652 0.517134 0.522947 0.041 Uiso 0.507(3) 1 calc R . . A 2
C23 C -0.4632(7) 0.1997(7) 0.52735(11) 0.0295(15) Uani 0.493(3) 1 d . . . A 1
H23A H -0.437503 0.209427 0.542415 0.035 Uiso 0.493(3) 1 calc R . . A 1
H23B H -0.556085 0.200592 0.526694 0.035 Uiso 0.493(3) 1 calc R . . A 1
C23' C -0.4400(7) 0.3586(9) 0.50488(12) 0.0365(17) Uani 0.507(3) 1 d . . . A 2
H23C H -0.531294 0.375435 0.505533 0.044 Uiso 0.507(3) 1 calc R . . A 2
H23D H -0.419999 0.326880 0.490447 0.044 Uiso 0.507(3) 1 calc R . . A 2
C24 C -0.4132(6) 0.0763(7) 0.51848(11) 0.0313(15) Uani 0.493(3) 1 d . . . A 1
H24A H -0.439896 0.068179 0.503440 0.038 Uiso 0.493(3) 1 calc R . . A 1
H24B H -0.451012 0.005960 0.526539 0.038 Uiso 0.493(3) 1 calc R . . A 1
C24' C -0.4049(7) 0.2589(9) 0.52157(13) 0.0263(16) Uani 0.507(3) 1 d . . . A 2
H24C H -0.450440 0.180224 0.518288 0.032 Uiso 0.507(3) 1 calc R . . A 2
H24D H -0.432958 0.288003 0.535764 0.032 Uiso 0.507(3) 1 calc R . . A 2
C25 C -0.2218(7) -0.0410(7) 0.50468(9) 0.0311(16) Uani 0.493(3) 1 d . . . A 1
H25A H -0.261083 -0.031147 0.490675 0.047 Uiso 0.493(3) 1 calc GR . . A 1
H25B H -0.245263 -0.122554 0.510718 0.047 Uiso 0.493(3) 1 calc GR . . A 1
H25C H -0.130333 -0.036640 0.503184 0.047 Uiso 0.493(3) 1 calc GR . . A 1
C25' C -0.2177(15) 0.1499(15) 0.50306(18) 0.032(3) Uani 0.507(3) 1 d . . . A 2
H25D H -0.264797 0.177448 0.490488 0.049 Uiso 0.507(3) 1 calc GR . . A 2
H25E H -0.235796 0.061227 0.505864 0.049 Uiso 0.507(3) 1 calc GR . . A 2
H25F H -0.127648 0.160510 0.500475 0.049 Uiso 0.507(3) 1 calc GR . . A 2
C26 C -0.2075(8) 0.3678(8) 0.53420(16) 0.0372(18) Uani 0.493(3) 1 d . . . A 1
H26A H -0.244289 0.326551 0.546666 0.056 Uiso 0.493(3) 1 calc GR . . A 1
H26B H -0.227363 0.457591 0.534545 0.056 Uiso 0.493(3) 1 calc GR . . A 1
H26C H -0.116160 0.356621 0.534384 0.056 Uiso 0.493(3) 1 calc GR . . A 1
C26' C -0.1540(7) 0.5707(7) 0.51987(12) 0.0389(17) Uani 0.507(3) 1 d . . . A 2
H26D H -0.181017 0.577572 0.534744 0.058 Uiso 0.507(3) 1 calc GR . . A 2
H26E H -0.173794 0.648842 0.512345 0.058 Uiso 0.507(3) 1 calc GR . . A 2
H26F H -0.063253 0.555921 0.519358 0.058 Uiso 0.507(3) 1 calc GR . . A 2
C27 C -0.2119(8) 0.3812(8) 0.49376(14) 0.0435(19) Uani 0.493(3) 1 d . . . A 1
H27A H -0.119980 0.379206 0.493797 0.065 Uiso 0.493(3) 1 calc GR . . A 1
H27B H -0.240727 0.468483 0.494380 0.065 Uiso 0.493(3) 1 calc GR . . A 1
H27C H -0.243267 0.341792 0.480696 0.065 Uiso 0.493(3) 1 calc GR . . A 1
C27' C -0.1712(7) 0.4422(9) 0.48588(11) 0.0413(18) Uani 0.507(3) 1 d . . . A 2
H27D H -0.085139 0.409851 0.486514 0.062 Uiso 0.507(3) 1 calc GR . . A 2
H27E H -0.171711 0.522868 0.478388 0.062 Uiso 0.507(3) 1 calc GR . . A 2
H27F H -0.224527 0.382256 0.478253 0.062 Uiso 0.507(3) 1 calc GR . . A 2
C28 C 0.4374(6) -0.2307(4) 0.61539(7) 0.0728(17) Uani 1 1 d . . . . .
H28A H 0.439185 -0.252966 0.600247 0.109 Uiso 1 1 calc GR . . . .
H28B H 0.379208 -0.286541 0.622906 0.109 Uiso 1 1 calc GR . . . .
H28C H 0.521695 -0.239815 0.621424 0.109 Uiso 1 1 calc GR . . . .
C29 C 0.3740(4) -0.0638(4) 0.64256(5) 0.0405(9) Uani 1 1 d . . . . .
H29A H 0.449087 -0.090514 0.650345 0.061 Uiso 1 1 calc GR . . . .
H29B H 0.300994 -0.110608 0.647791 0.061 Uiso 1 1 calc GR . . . .
H29C H 0.360414 0.026194 0.644774 0.061 Uiso 1 1 calc GR . . . .
C30 C -0.1175(10) 0.0690(8) 0.58766(19) 0.027(2) Uani 0.493(3) 1 d . . . A 1
H30A H -0.123582 0.034313 0.602081 0.040 Uiso 0.493(3) 1 calc GR . . A 1
H30B H -0.199102 0.103454 0.583436 0.040 Uiso 0.493(3) 1 calc GR . . A 1
H30C H -0.054314 0.135796 0.587423 0.040 Uiso 0.493(3) 1 calc GR . . A 1
C30' C -0.1313(9) 0.1246(9) 0.58818(17) 0.025(2) Uani 0.507(3) 1 d . . . A 2
H30D H -0.160802 0.074003 0.600214 0.038 Uiso 0.507(3) 1 calc GR . . A 2
H30E H -0.197559 0.183146 0.583854 0.038 Uiso 0.507(3) 1 calc GR . . A 2
H30F H -0.056578 0.171986 0.592441 0.038 Uiso 0.507(3) 1 calc GR . . A 2
C31 C 0.5602(3) 0.2131(4) 0.60169(5) 0.0313(8) Uani 1 1 d . . . . .
H31 H 0.627148 0.194916 0.611165 0.038 Uiso 1 1 calc R . . . .
C32 C 0.5645(3) 0.3409(4) 0.59210(5) 0.0326(8) Uani 1 1 d . . . . .
C33 C 0.4794(4) 0.4935(3) 0.56961(6) 0.0413(9) Uani 1 1 d . . . . .
C34 C 0.5805(5) 0.5780(4) 0.57309(8) 0.0587(13) Uani 1 1 d . . . . .
H34 H 0.584061 0.656908 0.566091 0.070 Uiso 1 1 calc R . . . .
C35 C 0.6739(5) 0.5406(4) 0.58714(8) 0.0645(15) Uani 1 1 d . . . . .
H35 H 0.741805 0.595335 0.590243 0.077 Uiso 1 1 calc R . . . .
C36 C 0.6681(4) 0.4205(4) 0.59686(6) 0.0515(12) Uani 1 1 d . . . . .
H36 H 0.732004 0.393666 0.606355 0.062 Uiso 1 1 calc R . . . .
C37 C 0.2867(4) 0.4481(4) 0.55072(7) 0.0533(11) Uani 1 1 d . . . . .
H37A H 0.248291 0.416382 0.563834 0.080 Uiso 1 1 calc GR . . . .
H37B H 0.321910 0.377810 0.542606 0.080 Uiso 1 1 calc GR . . . .
H37C H 0.222944 0.490767 0.542116 0.080 Uiso 1 1 calc GR . . . .
O5 O 0.2546(2) 0.2546(2) 0.500000 0.0464(10) Uani 1 2 d S T P . .
H5C H 0.278688 0.186144 0.493598 0.070 Uiso 0.5 1 d G . . . .
H5D H 0.196893 0.229105 0.508802 0.070 Uiso 0.5 1 d G . . . .

loop_
_atom_site_aniso_label
_atom_site_aniso_U_11
_atom_site_aniso_U_22
_atom_site_aniso_U_33
_atom_site_aniso_U_23
_atom_site_aniso_U_13
_atom_site_aniso_U_12
O1 0.017(2) 0.040(3) 0.029(2) 0.0147(19) -0.0009(17) -0.0013(19)
O1' 0.020(2) 0.045(3) 0.029(2) 0.020(2) -0.0027(19) -0.006(2)
O2 0.0319(16) 0.119(3) 0.0697(19) 0.061(2) 0.0119(14) 0.0317(18)
O3 0.022(3) 0.027(3) 0.026(2) -0.002(2) 0.000(2) 0.001(2)
O3' 0.026(3) 0.028(5) 0.036(5) 0.011(4) -0.003(4) -0.006(3)
O4 0.066(2) 0.0313(15) 0.0698(18) 0.0169(14) 0.0237(17) 0.0105(14)
N1 0.0351(16) 0.0232(14) 0.0307(12) -0.0034(11) 0.0094(12) -0.0047(12)
C1 0.0164(15) 0.0221(15) 0.0257(12) 0.0020(12) 0.0005(11) 0.0007(11)
C2 0.0160(15) 0.0332(17) 0.0215(12) 0.0043(13) 0.0016(11) 0.0039(12)
C3 0.0285(19) 0.053(2) 0.0330(15) 0.0170(16) 0.0092(14) 0.0189(17)
C4 0.051(2) 0.0269(18) 0.0354(16) 0.0112(14) 0.0205(16) 0.0135(16)
C5 0.041(2) 0.0206(17) 0.0321(15) -0.0017(13) 0.0178(14) -0.0050(14)
C6 0.021(6) 0.028(5) 0.031(4) 0.003(4) 0.001(4) 0.001(4)
C6' 0.012(7) 0.027(5) 0.038(5) 0.007(4) 0.007(4) 0.001(4)
C7 0.030(8) 0.033(6) 0.018(4) 0.009(3) 0.004(4) -0.009(4)
C7' 0.022(5) 0.031(5) 0.029(5) 0.008(3) -0.003(3) -0.007(4)
C8 0.018(4) 0.016(4) 0.021(3) 0.005(3) 0.000(3) -0.005(3)
C8' 0.026(5) 0.017(4) 0.022(3) 0.001(3) 0.002(3) 0.001(3)
C9 0.025(4) 0.013(5) 0.013(3) 0.007(4) 0.009(3) 0.003(4)
C9' 0.012(4) 0.018(5) 0.023(4) 0.007(4) -0.003(3) -0.009(4)
C10 0.0272(17) 0.0264(17) 0.0260(14) -0.0058(13) 0.0107(12) -0.0066(13)
C11 0.014(3) 0.028(4) 0.021(3) 0.016(4) 0.001(2) -0.006(4)
C11' 0.015(3) 0.026(4) 0.026(3) 0.009(4) -0.001(2) -0.001(4)
C12 0.018(3) 0.026(4) 0.026(3) 0.011(3) 0.002(2) -0.003(3)
C12' 0.021(3) 0.030(4) 0.021(3) 0.003(3) 0.001(2) -0.002(3)
C13 0.017(3) 0.017(3) 0.027(3) 0.004(2) 0.001(2) -0.001(2)
C13' 0.014(3) 0.029(4) 0.019(2) -0.001(2) 0.001(2) -0.004(2)
C14 0.020(4) 0.020(4) 0.023(3) 0.003(3) 0.002(2) 0.004(3)
C14' 0.014(3) 0.026(4) 0.023(3) -0.001(3) 0.002(2) -0.004(3)
C15 0.023(3) 0.023(4) 0.028(3) 0.002(3) 0.003(3) -0.006(3)
C15' 0.018(3) 0.030(4) 0.037(3) 0.000(3) -0.002(3) -0.007(3)
C16 0.019(4) 0.030(4) 0.028(3) 0.003(3) 0.004(3) -0.006(3)
C16' 0.019(4) 0.037(4) 0.034(3) -0.003(3) -0.003(3) -0.008(3)
C17 0.013(3) 0.023(3) 0.031(3) 0.000(3) -0.002(3) 0.001(2)
C17' 0.018(3) 0.029(3) 0.022(3) -0.001(2) -0.002(2) -0.004(2)
C18 0.030(4) 0.017(3) 0.028(3) -0.003(3) -0.003(3) 0.003(3)
C18' 0.029(4) 0.026(4) 0.038(3) -0.008(3) 0.000(3) -0.006(3)
C19 0.061(3) 0.0283(19) 0.0391(17) -0.0110(15) 0.0269(18) -0.0115(17)
C20 0.023(3) 0.023(3) 0.030(3) 0.008(3) -0.001(3) -0.002(3)
C20' 0.025(3) 0.024(4) 0.020(3) -0.009(3) 0.007(3) -0.002(3)
C21 0.027(4) 0.026(4) 0.036(3) 0.001(3) 0.001(3) -0.006(3)
C21' 0.023(3) 0.033(4) 0.030(3) 0.000(3) 0.000(3) 0.001(3)
C22 0.028(5) 0.031(5) 0.032(5) 0.012(4) 0.002(4) -0.001(4)
C22' 0.025(4) 0.044(4) 0.033(3) 0.004(3) -0.001(3) 0.004(3)
C23 0.023(4) 0.032(4) 0.034(3) 0.004(3) -0.001(3) 0.003(3)
C23' 0.023(4) 0.057(6) 0.030(3) 0.007(4) -0.002(3) -0.001(4)
C24 0.024(4) 0.031(4) 0.039(3) 0.005(3) -0.008(3) -0.002(3)
C24' 0.019(4) 0.034(5) 0.026(4) -0.001(3) 0.002(3) -0.006(4)
C25 0.033(4) 0.036(4) 0.025(3) 0.004(3) -0.005(3) -0.003(3)
C25' 0.024(5) 0.041(7) 0.032(6) -0.005(5) -0.004(4) 0.006(4)
C26 0.029(4) 0.028(4) 0.054(5) -0.003(4) -0.007(4) -0.002(3)
C26' 0.035(4) 0.032(4) 0.050(4) 0.010(3) -0.007(3) -0.004(3)
C27 0.036(5) 0.042(5) 0.052(5) 0.020(4) 0.002(4) -0.001(4)
C27' 0.029(4) 0.060(6) 0.034(3) 0.012(4) 0.006(3) 0.005(4)
C28 0.127(5) 0.037(2) 0.054(2) 0.019(2) 0.041(3) 0.039(3)
C29 0.051(2) 0.036(2) 0.0341(16) 0.0095(15) 0.0143(17) 0.0098(17)
C30 0.020(4) 0.032(6) 0.029(4) -0.002(5) 0.004(3) 0.001(5)
C30' 0.017(4) 0.039(6) 0.020(3) -0.001(5) 0.003(3) 0.005(4)
C31 0.0188(16) 0.053(2) 0.0219(13) -0.0005(14) 0.0003(12) -0.0044(15)
C32 0.0300(18) 0.042(2) 0.0262(14) -0.0116(14) 0.0090(14) -0.0119(15)
C33 0.052(2) 0.0227(18) 0.0493(19) -0.0066(15) 0.0248(19) -0.0020(16)
C34 0.074(3) 0.031(2) 0.072(3) -0.018(2) 0.038(3) -0.018(2)
C35 0.073(3) 0.052(3) 0.069(3) -0.033(2) 0.035(3) -0.045(3)
C36 0.043(2) 0.067(3) 0.0444(19) -0.027(2) 0.0107(18) -0.029(2)
C37 0.049(3) 0.060(3) 0.051(2) 0.028(2) 0.010(2) 0.014(2)
O5 0.0422(15) 0.0422(15) 0.055(2) -0.0149(14) 0.0149(14) -0.0200(18)

loop_
_atom_type_symbol
_atom_type_description
_atom_type_scat_dispersion_real
_atom_type_scat_dispersion_imag
_atom_type_scat_source
C C 0.0181 0.0091 'International Tables Vol C Tables 4.2.6.8 and 6.1.1.4'
H H 0.0000 0.0000 'International Tables Vol C Tables 4.2.6.8 and 6.1.1.4'
N N 0.0311 0.0180 'International Tables Vol C Tables 4.2.6.8 and 6.1.1.4'
O O 0.0492 0.0322 'International Tables Vol C Tables 4.2.6.8 and 6.1.1.4'

loop_
_geom_angle_atom_site_label_1
_geom_angle_atom_site_label_2
_geom_angle_atom_site_label_3
_geom_angle
_geom_angle_site_symmetry_1
_geom_angle_site_symmetry_3
C21' O3 C20' 124.9(5) . .
C20 O3' C21 123.4(7) . .
C33 O4 C37 116.8(3) . .
C33 N1 C32 117.1(3) . .
C2 C1 C10 115.1(3) . .
C3 C2 C1 118.8(3) . .
C31 C2 C1 125.1(3) . .
C31 C2 C3 116.2(3) . .
O2 C3 C2 120.0(4) . .
O2 C3 C4 120.4(3) . .
C2 C3 C4 119.6(3) . .
C3 C4 C5 113.2(3) . .
C3 C4 C28 108.1(3) . .
C3 C4 C29 103.9(3) . .
C5 C4 C28 114.1(4) . .
C5 C4 C29 108.9(3) . .
C28 C4 C29 107.9(3) . .
C4 C5 C6' 122.6(5) . .
C4 C5 C10 114.7(3) . .
C6 C5 C4 102.0(4) . .
C6 C5 C10 118.3(5) . .
C10 C5 C6' 105.6(5) . .
C5 C6 C7 103.6(7) . .
C7' C6' C5 116.5(8) . .
C6 C7 C8 112.8(8) . .
C6' C7' C8' 115.6(9) . .
C7 C8 C14 111.0(6) . .
C9 C8 C7 107.6(7) . .
C9 C8 C14 107.2(7) . .
C9 C8 C18 112.8(7) . .
C18 C8 C7 106.7(7) . .
C18 C8 C14 111.6(6) . .
C7' C8' C9' 107.8(8) . .
C7' C8' C14' 111.4(6) . .
C14' C8' C9' 107.1(7) . .
C18' C8' C7' 107.8(7) . .
C18' C8' C9' 112.2(7) . .
C18' C8' C14' 110.5(6) . .
C8 C9 C11 109.9(9) . .
C10 C9 C8 121.9(7) . .
C10 C9 C11 110.5(9) . .
C8' C9' C10 116.0(7) . .
C11' C9' C8' 111.3(8) . .
C11' C9' C10 116.5(8) . .
C1 C10 C5 107.3(2) . .
C1 C10 C9' 99.5(4) . .
C5 C10 C9' 110.8(5) . .
C9 C10 C1 114.0(5) . .
C9 C10 C5 103.6(5) . .
C9 C10 C19 111.5(5) . .
C19 C10 C1 107.3(3) . .
C19 C10 C5 113.2(3) . .
C19 C10 C9' 117.3(5) . .
C12 C11 C9 112.7(7) . .
C12' C11' C9' 110.7(7) . .
O1' C12 C11 106.5(5) . .
O1' C12 C13 112.0(5) . .
C13 C12 C11 111.3(6) . .
O1 C12' C11' 105.7(5) . .
O1 C12' C13' 114.4(5) . .
C13' C12' C11' 108.3(6) . .
C12 C13 C14 111.2(5) . .
C12 C13 C17 120.9(5) . .
C17 C13 C14 103.9(5) . .
C12' C13' C14' 112.1(5) . .
C12' C13' C17' 120.1(5) . .
C17' C13' C14' 103.2(4) . .
C8 C14 C13 110.4(5) . .
C8 C14 C30 112.6(6) . .
C15 C14 C8 116.9(6) . .
C15 C14 C13 100.0(5) . .
C15 C14 C30 106.5(6) . .
C30 C14 C13 109.6(7) . .
C8' C14' C13' 111.3(5) . .
C15' C14' C8' 118.1(6) . .
C15' C14' C13' 99.8(5) . .
C15' C14' C30' 105.2(6) . .
C30' C14' C8' 111.9(6) . .
C30' C14' C13' 109.6(6) . .
C14 C15 C16 105.5(6) . .
C16' C15' C14' 105.9(6) . .
C15 C16 C17 107.1(6) . .
C15' C16' C17' 107.5(5) . .
C13 C17 C16 102.3(5) . .
C13 C17 C20 119.0(5) . .
C20 C17 C16 113.2(5) . .
C16' C17' C13' 101.8(5) . .
C20' C17' C13' 118.4(5) . .
C20' C17' C16' 114.6(5) . .
O3' C20 C17 110.5(6) . .
O3' C20 C24 108.8(6) . .
O3' C20 C25 103.4(5) . .
C24 C20 C17 111.4(5) . .
C25 C20 C17 112.6(5) . .
C25 C20 C24 109.8(6) . .
O3 C20' C17' 104.0(5) . .
O3 C20' C24' 107.4(6) . .
O3 C20' C25' 110.8(7) . .
C17' C20' C24' 110.0(6) . .
C17' C20' C25' 114.2(8) . .
C25' C20' C24' 110.1(8) . .
O3' C21 C22 112.2(7) . .
O3' C21 C26 110.4(7) . .
O3' C21 C27 102.8(6) . .
C22 C21 C26 111.3(7) . .
C22 C21 C27 110.6(7) . .
C27 C21 C26 109.2(7) . .
O3 C21' C22' 110.5(5) . .
O3 C21' C26' 103.6(5) . .
O3 C21' C27' 110.6(6) . .
C22' C21' C27' 111.1(5) . .
C26' C21' C22' 111.3(6) . .
C26' C21' C27' 109.6(6) . .
C21 C22 C23 112.0(8) . .
C21' C22' C23' 112.1(6) . .
C24 C23 C22 108.3(6) . .
C24' C23' C22' 110.3(6) . .
C23 C24 C20 113.5(6) . .
C23' C24' C20' 113.5(7) . .
C2 C31 C32 130.7(3) . .
N1 C32 C31 119.3(3) . .
N1 C32 C36 121.7(4) . .
C36 C32 C31 118.9(4) . .
O4 C33 C34 115.4(4) . .
N1 C33 O4 119.6(4) . .
N1 C33 C34 125.0(4) . .
C35 C34 C33 117.3(4) . .
C34 C35 C36 120.0(4) . .
C35 C36 C32 118.7(4) . .

loop_
_geom_bond_atom_site_label_1
_geom_bond_atom_site_label_2
_geom_bond_distance
_geom_bond_site_symmetry_2
O1 C12' 1.430(7) .
O1' C12 1.447(7) .
O2 C3 1.218(4) .
O3 C20' 1.459(8) .
O3 C21' 1.444(8) .
O3' C20 1.452(10) .
O3' C21 1.465(12) .
O4 C33 1.354(5) .
O4 C37 1.428(5) .
N1 C32 1.362(4) .
N1 C33 1.322(4) .
C1 C2 1.503(4) .
C1 C10 1.540(4) .
C2 C3 1.499(5) .
C2 C31 1.342(5) .
C3 C4 1.522(5) .
C4 C5 1.541(5) .
C4 C28 1.543(5) .
C4 C29 1.553(4) .
C5 C6 1.492(14) .
C5 C6' 1.603(12) .
C5 C10 1.550(4) .
C6 C7 1.525(11) .
C6' C7' 1.522(10) .
C7 C8 1.553(10) .
C7' C8' 1.546(10) .
C8 C9 1.547(15) .
C8 C14 1.555(10) .
C8 C18 1.548(10) .
C8' C9' 1.574(14) .
C8' C14' 1.564(10) .
C8' C18' 1.536(9) .
C9 C10 1.439(14) .
C9 C11 1.551(13) .
C9' C10 1.702(12) .
C9' C11' 1.534(13) .
C10 C19 1.539(4) .
C11 C12 1.523(10) .
C11' C12' 1.521(9) .
C12 C13 1.515(9) .
C12' C13' 1.513(8) .
C13 C14 1.570(8) .
C13 C17 1.536(8) .
C13' C14' 1.569(8) .
C13' C17' 1.560(8) .
C14 C15 1.531(9) .
C14 C30 1.561(11) .
C14' C15' 1.548(9) .
C14' C30' 1.560(11) .
C15 C16 1.542(9) .
C15' C16' 1.542(9) .
C16 C17 1.569(9) .
C16' C17' 1.557(9) .
C17 C20 1.558(8) .
C17' C20' 1.511(8) .
C20 C24 1.532(9) .
C20 C25 1.513(9) .
C20' C24' 1.573(10) .
C20' C25' 1.515(11) .
C21 C22 1.525(11) .
C21 C26 1.531(10) .
C21 C27 1.525(10) .
C21' C22' 1.516(9) .
C21' C26' 1.505(10) .
C21' C27' 1.543(9) .
C22 C23 1.527(11) .
C22' C23' 1.519(11) .
C23 C24 1.493(10) .
C23' C24' 1.507(11) .
C31 C32 1.459(5) .
C32 C36 1.394(5) .
C33 C34 1.392(6) .
C34 C35 1.360(7) .
C35 C36 1.390(7) .

loop_
_geom_hbond_atom_site_label_D
_geom_hbond_atom_site_label_H
_geom_hbond_atom_site_label_A
_geom_hbond_distance_DH
_geom_hbond_distance_HA
_geom_hbond_distance_DA
_geom_hbond_angle_DHA
_geom_hbond_site_symmetry_A
_geom_hbond_publ_flag
O1 H1 O3 0.82 1.85 2.640(7) 162.5 . yes
O1' H1' O3' 0.82 1.90 2.697(11) 163.2 . yes
O5 H5C O1 0.85 1.97 2.779(5) 157.2 7_556 yes
O5 H5C O1' 0.85 2.25 2.850(5) 127.2 7_556 yes
O5 H5D O1 0.85 2.02 2.779(5) 147.4 . yes
O5 H5D O1' 0.85 2.02 2.850(5) 164.2 . yes
